data_1521103
loop_
_publ_author_name
'Guo, Y.-Q.'
'Zhou, H.-P.'
'Liu, Y.-C.'
'Tao, K.'
'Wappling, R.'

_publ_section_title
;
 The crystallographic and magnetoresistance of (Ca F2)doped Nd0.67 Sr0.33
 Mn O3 compounds
;
_journal_name_full 'Journal of Solid State Chemistry'
_journal_page_first 236
_journal_page_last 241
_journal_volume 148
_journal_year 1999
_chemical_formula_sum 'Ca0.118 F0.225 Mn Nd0.588 O2.745 Sr0.295'
_chemical_name_systematic '(Nd0.588 Sr0.295 Ca0.118) Mn (O2.745 F0.225)'
_space_group_IT_number 62
_symmetry_space_group_name_Hall '-P 2c 2ab'
_symmetry_space_group_name_H-M 'P b n m'
_cell_angle_alpha 90
_cell_angle_beta 90
_cell_angle_gamma 90
_cell_formula_units_Z 4
_cell_length_a 5.447
_cell_length_b 5.451
_cell_length_c 7.684
_cell_volume 228.150
_citation_journal_id_ASTM JSSCBI
_cod_data_source_file Guo_JSSCBI_1999_382.cif
_cod_data_source_block Ca0.118F0.225Mn1Nd0.588O2.745Sr0.295
_cod_original_cell_volume 228.1502
_cod_original_sg_symbol_Hall '-P 2ac 2n (z,x,y)'
_cod_original_formula_sum 'Ca0.118 F0.225 Mn1 Nd0.588 O2.745 Sr0.295'
_cod_database_code 1521103

loop_
_symmetry_equiv_pos_as_xyz
x,y,z
x+1/2,-y+1/2,-z
-x+1/2,y+1/2,-z+1/2
-x,-y,z+1/2
-x,-y,-z
-x-1/2,y-1/2,z
x-1/2,-y-1/2,z-1/2
x,y,-z-1/2

loop_
_atom_site_label
_atom_site_type_symbol
_atom_site_fract_x
_atom_site_fract_y
_atom_site_fract_z
_atom_site_occupancy
_atom_site_U_iso_or_equiv
Nd1 Nd+3 0.4948 0.0269 0.25 0.588 0.0
F1 F-1 0.2153 0.2666 0.0249 0.113 0.0
Sr1 Sr+2 0.4948 0.0269 0.25 0.295 0.0
O2 O-2 0.2153 0.2666 0.0249 0.872 0.0
Ca1 Ca+2 0.4948 0.0269 0.25 0.117 0.0
Mn1 Mn+3 0 0 0 1 0.0
O1 O-2 0.5869 0.4905 0.25 1 0.0
